data_2206358
loop_
_publ_author_name
'K. Ravikumar'
'B. Sridhar'
'S. G. Manjunath'
'Saji Thomas'

_publ_section_title
;
 Risperidone <i>N</i>-oxide hydrogen peroxide methanol solvate
;
_journal_coeditor_code BT6696
_journal_issue 8
_journal_name_full 'Acta Crystallographica Section E'
_journal_page_first o2515
_journal_page_last o2517
_journal_paper_doi 10.1107/S1600536805022002
_journal_volume 61
_journal_year 2005
_chemical_formula_iupac 'C23 H27 F N4 O3, H2 O2, C H4 O'
_chemical_formula_moiety 'C23 H27 F N4 O3, H2 O2, C H4 O'
_chemical_formula_sum 'C24 H33 F N4 O6'
_chemical_formula_weight 492.54
_chemical_name_systematic
;4-(6-fluoro-1,2-benzisoxazol-3-yl)-1-hydroxy-1-[2-(2-methyl-4-oxo-3,4,6,7,8,9-
hexahydro-2H-pyrido[1,2-a]pyrimidin-3-yl)ethyl]piperidine
 N-oxide
;
_space_group_IT_number 15
_symmetry_cell_setting monoclinic
_symmetry_space_group_name_Hall '-C 2yc'
_symmetry_space_group_name_H-M 'C 1 2/c 1'
_atom_sites_solution_hydrogens geom
_atom_sites_solution_primary direct
_atom_sites_solution_secondary difmap
_audit_creation_method SHELXL-97
_cell_angle_alpha 90.00
_cell_angle_beta 105.503(2)
_cell_angle_gamma 90.00
_cell_formula_units_Z 8
_cell_length_a 37.007(4)
_cell_length_b 7.7558(8)
_cell_length_c 17.214(2)
_cell_measurement_reflns_used 5217
_cell_measurement_temperature 273(2)
_cell_measurement_theta_max 27.57
_cell_measurement_theta_min 2.28
_cell_volume 4761.0(9)
_computing_cell_refinement 'SAINT (Bruker, 2001)'
_computing_data_collection 'SMART (Bruker, 2001)'
_computing_data_reduction SAINT
_computing_molecular_graphics 'SHELXTL/PC (Sheldrick, 1990)'
_computing_publication_material SHELXL97
_computing_structure_refinement 'SHELXL97 (Sheldrick, 1997)'
_computing_structure_solution 'SHELXS97 (Sheldrick, 1997)'
_diffrn_ambient_temperature 273(2)
_diffrn_measured_fraction_theta_full 0.995
_diffrn_measured_fraction_theta_max 0.995
_diffrn_measurement_device 'Bruker SMART APEX CCD area-detector'
_diffrn_measurement_device_type 'CCD Area Detector'
_diffrn_measurement_method \w
_diffrn_radiation_monochromator graphite
_diffrn_radiation_source 'fine-focus sealed tube'
_diffrn_radiation_type MoK\a
_diffrn_radiation_wavelength 0.71073
_diffrn_reflns_av_R_equivalents 0.0226
_diffrn_reflns_av_sigmaI/netI 0.0270
_diffrn_reflns_limit_h_max 43
_diffrn_reflns_limit_h_min -43
_diffrn_reflns_limit_k_max 8
_diffrn_reflns_limit_k_min -9
_diffrn_reflns_limit_l_max 20
_diffrn_reflns_limit_l_min -20
_diffrn_reflns_number 11481
_diffrn_reflns_theta_full 25.00
_diffrn_reflns_theta_max 25.00
_diffrn_reflns_theta_min 1.14
_diffrn_standards_number 0
_exptl_absorpt_coefficient_mu 0.104
_exptl_absorpt_correction_type none
_exptl_crystal_colour colorless
_exptl_crystal_density_diffrn 1.374
_exptl_crystal_density_method 'not measured'
_exptl_crystal_description block
_exptl_crystal_F_000 2096
_exptl_crystal_size_max 0.20
_exptl_crystal_size_mid 0.15
_exptl_crystal_size_min 0.10
_refine_diff_density_max 0.548
_refine_diff_density_min -0.297
_refine_ls_extinction_method none
_refine_ls_goodness_of_fit_ref 1.076
_refine_ls_hydrogen_treatment constr
_refine_ls_matrix_type full
_refine_ls_number_parameters 319
_refine_ls_number_reflns 4173
_refine_ls_number_restraints 0
_refine_ls_restrained_S_all 1.076
_refine_ls_R_factor_all 0.0628
_refine_ls_R_factor_gt 0.0540
_refine_ls_shift/su_max 0.000
_refine_ls_shift/su_mean 0.000
_refine_ls_structure_factor_coef Fsqd
_refine_ls_weighting_details 'calc w = 1/[\s^2^(Fo^2^)+(0.0833P)^2^+3.9805P] where P = (Fo^2^+2Fc^2^)/3'
_refine_ls_weighting_scheme calc
_refine_ls_wR_factor_gt 0.1443
_refine_ls_wR_factor_ref 0.1564
_reflns_number_gt 3527
_reflns_number_total 4173
_reflns_threshold_expression I>2\s(I)
_cod_data_source_file bt6696.cif
_cod_data_source_block I
_cod_original_sg_symbol_H-M 'C 2/c'
_cod_database_code 2206358
_cod_database_fobs_code 2206358

loop_
_symmetry_equiv_pos_as_xyz
'x, y, z'
'-x, y, -z+1/2'
'x+1/2, y+1/2, z'
'-x+1/2, y+1/2, -z+1/2'
'-x, -y, -z'
'x, -y, z-1/2'
'-x+1/2, -y+1/2, -z'
'x+1/2, -y+1/2, z-1/2'

loop_
_atom_site_label
_atom_site_fract_x
_atom_site_fract_y
_atom_site_fract_z
_atom_site_U_iso_or_equiv
_atom_site_adp_type
_atom_site_calc_flag
_atom_site_refinement_flags
_atom_site_occupancy
_atom_site_type_symbol
F1 0.05732(5) -0.2528(3) 0.61966(11) 0.0854(5) Uani d . 1 F
N9 0.11080(5) -0.0385(3) 0.34716(12) 0.0550(5) Uani d . 1 N
N14 0.24427(4) 0.0466(2) 0.36609(10) 0.0334(4) Uani d . 1 N
N21 0.39705(5) 0.0779(2) 0.55131(10) 0.0391(4) Uani d . 1 N
N23 0.41260(5) 0.1516(3) 0.43295(11) 0.0444(5) Uani d . 1 N
O8 0.07856(4) -0.1103(3) 0.36670(10) 0.0602(5) Uani d . 1 O
O26 0.33793(4) -0.0069(2) 0.54912(10) 0.0558(5) Uani d . 1 O
O31 0.23610(4) -0.08224(17) 0.30736(8) 0.0373(3) Uani d . 1 O
C2 0.07801(7) -0.1871(4) 0.57235(17) 0.0580(7) Uani d . 1 C
C3 0.11343(8) -0.1259(4) 0.61081(16) 0.0619(7) Uani d . 1 C
H3 0.1218 -0.1282 0.6668 0.074 Uiso calc R 1 H
C4 0.13623(7) -0.0618(3) 0.56632(15) 0.0520(6) Uani d . 1 C
H4 0.1601 -0.0200 0.5911 0.062 Uiso calc R 1 H
C5 0.12228(6) -0.0618(3) 0.48269(13) 0.0419(5) Uani d . 1 C
C6 0.08660(6) -0.1225(3) 0.44779(14) 0.0473(5) Uani d . 1 C
C7 0.06290(7) -0.1887(3) 0.49147(17) 0.0570(7) Uani d . 1 C
H7 0.0389 -0.2300 0.4673 0.068 Uiso calc R 1 H
C10 0.13571(6) -0.0117(3) 0.41488(13) 0.0408(5) Uani d . 1 C
C11 0.17402(6) 0.0558(3) 0.41650(13) 0.0392(5) Uani d . 1 C
H11 0.1800 0.1490 0.4563 0.047 Uiso calc R 1 H
C12 0.17683(6) 0.1280(3) 0.33627(13) 0.0421(5) Uani d . 1 C
H12A 0.1699 0.0394 0.2952 0.050 Uiso calc R 1 H
H12B 0.1594 0.2232 0.3206 0.050 Uiso calc R 1 H
C13 0.21620(6) 0.1899(3) 0.34152(13) 0.0393(5) Uani d . 1 C
H13A 0.2172 0.2348 0.2895 0.047 Uiso calc R 1 H
H13B 0.2226 0.2829 0.3805 0.047 Uiso calc R 1 H
C15 0.24204(6) -0.0238(3) 0.44605(12) 0.0387(5) Uani d . 1 C
H15A 0.2494 0.0655 0.4867 0.046 Uiso calc R 1 H
H15B 0.2596 -0.1185 0.4614 0.046 Uiso calc R 1 H
C16 0.20317(6) -0.0867(3) 0.44422(13) 0.0397(5) Uani d . 1 C
H16A 0.2029 -0.1252 0.4977 0.048 Uiso calc R 1 H
H16B 0.1968 -0.1843 0.4079 0.048 Uiso calc R 1 H
C17 0.28291(6) 0.1173(3) 0.37267(14) 0.0411(5) Uani d . 1 C
H17A 0.2901 0.1916 0.4196 0.049 Uiso calc R 1 H
H17B 0.2821 0.1873 0.3255 0.049 Uiso calc R 1 H
C18 0.31266(6) -0.0217(3) 0.37966(14) 0.0431(5) Uani d . 1 C
H18A 0.3062 -0.1205 0.4079 0.052 Uiso calc R 1 H
H18B 0.3130 -0.0591 0.3261 0.052 Uiso calc R 1 H
C19 0.35113(6) 0.0426(3) 0.42420(13) 0.0387(5) Uani d . 1 C
C20 0.35987(6) 0.0343(3) 0.51026(13) 0.0393(5) Uani d . 1 C
C22 0.42157(6) 0.1366(3) 0.51068(13) 0.0390(5) Uani d . 1 C
C24 0.37724(6) 0.1046(3) 0.38878(13) 0.0430(5) Uani d . 1 C
C25 0.37055(8) 0.1255(5) 0.29964(15) 0.0727(9) Uani d . 1 C
H25A 0.3792 0.0245 0.2777 0.109 Uiso calc R 1 H
H25B 0.3840 0.2246 0.2888 0.109 Uiso calc R 1 H
H25C 0.3442 0.1408 0.2752 0.109 Uiso calc R 1 H
C27 0.40726(7) 0.0559(3) 0.63976(13) 0.0503(6) Uani d . 1 C
H27A 0.3965 -0.0508 0.6526 0.060 Uiso calc R 1 H
H27B 0.3965 0.1498 0.6634 0.060 Uiso calc R 1 H
C28 0.44907(7) 0.0521(4) 0.67688(15) 0.0629(7) Uani d . 1 C
H28A 0.4543 0.0597 0.7351 0.076 Uiso calc R 1 H
H28B 0.4592 -0.0562 0.6638 0.076 Uiso calc R 1 H
C29 0.46758(7) 0.1980(4) 0.64647(15) 0.0639(7) Uani d . 1 C
H29A 0.4943 0.1965 0.6723 0.077 Uiso calc R 1 H
H29B 0.4575 0.3065 0.6594 0.077 Uiso calc R 1 H
C30 0.46092(6) 0.1823(4) 0.55679(14) 0.0529(6) Uani d . 1 C
H30A 0.4777 0.0951 0.5460 0.064 Uiso calc R 1 H
H30B 0.4675 0.2910 0.5363 0.064 Uiso calc R 1 H
O32 0.47741(6) 0.1987(3) 0.37247(14) 0.0868(7) Uani d . 1 O
H32 0.4588 0.1769 0.3880 0.130 Uiso calc R 1 H
C33 0.47294(10) 0.3566(6) 0.3344(3) 0.1040(13) Uani d . 1 C
H33A 0.4732 0.4459 0.3732 0.156 Uiso calc R 1 H
H33B 0.4494 0.3589 0.2938 0.156 Uiso calc R 1 H
H33C 0.4930 0.3751 0.3099 0.156 Uiso calc R 1 H
O34 0.27444(5) -0.4626(2) 0.34180(10) 0.0590(5) Uani d . 1 O
H34 0.2733 -0.4960 0.2960 0.089 Uiso calc R 1 H
O35 0.23793(6) -0.4112(2) 0.34625(13) 0.0659(5) Uani d . 1 O
H35 0.2348 -0.3086 0.3350 0.099 Uiso calc R 1 H

loop_
_atom_site_aniso_label
_atom_site_aniso_U_11
_atom_site_aniso_U_22
_atom_site_aniso_U_33
_atom_site_aniso_U_12
_atom_site_aniso_U_13
_atom_site_aniso_U_23
F1 0.0750(11) 0.1013(14) 0.0928(12) -0.0132(10) 0.0451(9) 0.0086(11)
N9 0.0414(11) 0.0676(14) 0.0539(12) -0.0052(10) 0.0089(9) -0.0025(10)
N14 0.0352(9) 0.0251(9) 0.0381(9) -0.0006(7) 0.0068(7) -0.0007(7)
N21 0.0364(9) 0.0414(10) 0.0419(9) 0.0034(8) 0.0149(7) 0.0050(8)
N23 0.0370(9) 0.0546(12) 0.0452(10) -0.0040(8) 0.0170(8) 0.0054(8)
O8 0.0390(9) 0.0776(13) 0.0588(10) -0.0115(8) 0.0044(7) -0.0044(9)
O26 0.0453(9) 0.0689(12) 0.0602(10) -0.0067(8) 0.0261(8) 0.0089(9)
O31 0.0447(8) 0.0256(7) 0.0403(8) -0.0036(6) 0.0093(6) -0.0035(6)
C2 0.0526(14) 0.0574(16) 0.0714(17) 0.0002(12) 0.0297(13) 0.0032(13)
C3 0.0597(16) 0.0739(19) 0.0535(14) 0.0001(14) 0.0173(12) 0.0017(13)
C4 0.0409(12) 0.0563(15) 0.0561(14) -0.0013(11) 0.0084(10) -0.0052(11)
C5 0.0357(11) 0.0361(12) 0.0537(13) 0.0045(9) 0.0116(9) -0.0040(9)
C6 0.0379(11) 0.0444(13) 0.0574(14) 0.0030(10) 0.0092(10) -0.0037(10)
C7 0.0393(12) 0.0553(16) 0.0783(18) -0.0030(11) 0.0188(12) -0.0035(13)
C10 0.0357(11) 0.0354(12) 0.0499(12) 0.0048(9) 0.0090(9) -0.0038(9)
C11 0.0356(11) 0.0358(12) 0.0449(11) 0.0029(9) 0.0086(9) -0.0055(9)
C12 0.0364(11) 0.0360(12) 0.0494(12) 0.0074(9) 0.0039(9) 0.0041(9)
C13 0.0433(11) 0.0261(10) 0.0460(11) 0.0028(9) 0.0076(9) 0.0025(8)
C15 0.0374(11) 0.0401(12) 0.0367(10) 0.0056(9) 0.0066(8) 0.0039(9)
C16 0.0405(11) 0.0388(12) 0.0405(11) 0.0060(9) 0.0119(9) 0.0066(9)
C17 0.0387(11) 0.0317(11) 0.0510(12) -0.0055(9) 0.0087(9) -0.0018(9)
C18 0.0380(11) 0.0372(12) 0.0558(13) -0.0032(9) 0.0154(10) -0.0064(10)
C19 0.0362(11) 0.0338(11) 0.0472(12) 0.0010(9) 0.0129(9) -0.0013(9)
C20 0.0345(11) 0.0345(12) 0.0528(12) 0.0029(9) 0.0181(9) 0.0029(9)
C22 0.0354(11) 0.0389(12) 0.0451(12) 0.0024(9) 0.0149(9) 0.0034(9)
C24 0.0386(11) 0.0478(13) 0.0441(12) -0.0016(10) 0.0134(9) -0.0009(10)
C25 0.0614(17) 0.111(3) 0.0465(14) -0.0189(17) 0.0161(12) 0.0001(15)
C27 0.0514(14) 0.0611(16) 0.0412(12) 0.0037(11) 0.0170(10) 0.0059(11)
C28 0.0586(15) 0.080(2) 0.0460(13) 0.0029(14) 0.0072(11) 0.0083(13)
C29 0.0487(14) 0.082(2) 0.0555(15) -0.0054(13) 0.0048(12) -0.0005(14)
C30 0.0361(12) 0.0654(16) 0.0566(14) -0.0041(11) 0.0113(10) 0.0074(12)
O32 0.0565(12) 0.117(2) 0.0951(15) -0.0005(12) 0.0348(11) 0.0176(14)
C33 0.072(2) 0.126(3) 0.115(3) -0.004(2) 0.027(2) 0.039(3)
O34 0.0698(12) 0.0486(11) 0.0509(10) 0.0068(8) 0.0027(8) -0.0034(8)
O35 0.0905(14) 0.0361(9) 0.0842(13) 0.0008(9) 0.0460(11) 0.0022(9)

loop_
_atom_type_symbol
_atom_type_description
_atom_type_scat_dispersion_real
_atom_type_scat_dispersion_imag
_atom_type_scat_source
C C 0.0033 0.0016 'International Tables Vol C Tables 4.2.6.8 and 6.1.1.4'
H H 0.0000 0.0000 'International Tables Vol C Tables 4.2.6.8 and 6.1.1.4'
N N 0.0061 0.0033 'International Tables Vol C Tables 4.2.6.8 and 6.1.1.4'
O O 0.0106 0.0060 'International Tables Vol C Tables 4.2.6.8 and 6.1.1.4'
F F 0.0171 0.0103 'International Tables Vol C Tables 4.2.6.8 and 6.1.1.4'

loop_
_geom_angle_atom_site_label_1
_geom_angle_atom_site_label_2
_geom_angle_atom_site_label_3
_geom_angle
_geom_angle_publ_flag
C10 N9 O8 106.70(18) y
O31 N14 C13 109.02(14) y
O31 N14 C15 110.43(14) y
C13 N14 C15 108.86(15) y
O31 N14 C17 109.41(14) y
C13 N14 C17 108.81(15) y
C15 N14 C17 110.27(15) y
C22 N21 C20 121.14(17) ?
C22 N21 C27 123.05(18) ?
C20 N21 C27 115.81(17) ?
C22 N23 C24 119.40(18) y
C6 O8 N9 107.58(16) ?
C7 C2 F1 118.0(2) ?
C7 C2 C3 124.9(2) ?
F1 C2 C3 117.1(2) ?
C4 C3 C2 120.1(2) ?
C4 C3 H3 120.0 ?
C2 C3 H3 120.0 ?
C3 C4 C5 117.5(2) ?
C3 C4 H4 121.2 ?
C5 C4 H4 121.2 ?
C6 C5 C4 119.8(2) ?
C6 C5 C10 103.70(19) ?
C4 C5 C10 136.5(2) ?
O8 C6 C5 110.3(2) ?
O8 C6 C7 125.9(2) ?
C5 C6 C7 123.8(2) ?
C2 C7 C6 113.8(2) ?
C2 C7 H7 123.1 ?
C6 C7 H7 123.1 ?
N9 C10 C5 111.7(2) ?
N9 C10 C11 120.9(2) ?
C5 C10 C11 127.37(19) ?
C10 C11 C12 113.86(17) ?
C10 C11 C16 109.68(18) ?
C12 C11 C16 109.63(17) ?
C10 C11 H11 107.8 ?
C12 C11 H11 107.8 ?
C16 C11 H11 107.8 ?
C13 C12 C11 111.19(17) ?
C13 C12 H12A 109.4 ?
C11 C12 H12A 109.4 ?
C13 C12 H12B 109.4 ?
C11 C12 H12B 109.4 ?
H12A C12 H12B 108.0 ?
N14 C13 C12 111.33(16) ?
N14 C13 H13A 109.4 ?
C12 C13 H13A 109.4 ?
N14 C13 H13B 109.4 ?
C12 C13 H13B 109.4 ?
H13A C13 H13B 108.0 ?
N14 C15 C16 112.52(16) ?
N14 C15 H15A 109.1 ?
C16 C15 H15A 109.1 ?
N14 C15 H15B 109.1 ?
C16 C15 H15B 109.1 ?
H15A C15 H15B 107.8 ?
C15 C16 C11 111.18(18) ?
C15 C16 H16A 109.4 ?
C11 C16 H16A 109.4 ?
C15 C16 H16B 109.4 ?
C11 C16 H16B 109.4 ?
H16A C16 H16B 108.0 ?
N14 C17 C18 113.56(17) y
N14 C17 H17A 108.9 ?
C18 C17 H17A 108.9 ?
N14 C17 H17B 108.9 ?
C18 C17 H17B 108.9 ?
H17A C17 H17B 107.7 ?
C19 C18 C17 111.71(18) y
C19 C18 H18A 109.3 ?
C17 C18 H18A 109.3 ?
C19 C18 H18B 109.3 ?
C17 C18 H18B 109.3 ?
H18A C18 H18B 107.9 ?
C24 C19 C20 119.25(19) ?
C24 C19 C18 125.1(2) ?
C20 C19 C18 115.63(18) ?
O26 C20 N21 119.3(2) ?
O26 C20 C19 125.3(2) ?
N21 C20 C19 115.37(17) ?
N23 C22 N21 122.55(19) ?
N23 C22 C30 117.98(18) ?
N21 C22 C30 119.45(19) ?
C19 C24 N23 122.0(2) ?
C19 C24 C25 123.7(2) ?
N23 C24 C25 114.25(19) ?
C24 C25 H25A 109.5 ?
C24 C25 H25B 109.5 ?
H25A C25 H25B 109.5 ?
C24 C25 H25C 109.5 ?
H25A C25 H25C 109.5 ?
H25B C25 H25C 109.5 ?
N21 C27 C28 112.93(18) ?
N21 C27 H27A 109.0 ?
C28 C27 H27A 109.0 ?
N21 C27 H27B 109.0 ?
C28 C27 H27B 109.0 ?
H27A C27 H27B 107.8 ?
C29 C28 C27 110.6(2) ?
C29 C28 H28A 109.5 ?
C27 C28 H28A 109.5 ?
C29 C28 H28B 109.5 ?
C27 C28 H28B 109.5 ?
H28A C28 H28B 108.1 ?
C28 C29 C30 109.6(2) ?
C28 C29 H29A 109.8 ?
C30 C29 H29A 109.8 ?
C28 C29 H29B 109.8 ?
C30 C29 H29B 109.8 ?
H29A C29 H29B 108.2 ?
C29 C30 C22 115.57(19) ?
C29 C30 H30A 108.4 ?
C22 C30 H30A 108.4 ?
C29 C30 H30B 108.4 ?
C22 C30 H30B 108.4 ?
H30A C30 H30B 107.4 ?
C33 O32 H32 109.5 ?
O32 C33 H33A 109.5 ?
O32 C33 H33B 109.5 ?
H33A C33 H33B 109.5 ?
O32 C33 H33C 109.5 ?
H33A C33 H33C 109.5 ?
H33B C33 H33C 109.5 ?
O35 O34 H34 109.5 ?
O34 O35 H35 109.5 ?

loop_
_geom_bond_atom_site_label_1
_geom_bond_atom_site_label_2
_geom_bond_distance
_geom_bond_publ_flag
F1 C2 1.357(3) ?
N9 C10 1.295(3) ?
N9 O8 1.436(3) y
N14 O31 1.396(2) ?
N14 C13 1.503(3) y
N14 C15 1.503(3) y
N14 C17 1.507(3) y
N21 C22 1.364(3) ?
N21 C20 1.410(3) ?
N21 C27 1.477(3) y
N23 C22 1.295(3) y
N23 C24 1.375(3) y
O8 C6 1.351(3) ?
O26 C20 1.224(2) y
C2 C7 1.355(4) ?
C2 C3 1.385(4) ?
C3 C4 1.375(3) ?
C3 H3 0.9300 ?
C4 C5 1.393(3) ?
C4 H4 0.9300 ?
C5 C6 1.379(3) ?
C5 C10 1.439(3) ?
C6 C7 1.396(3) ?
C7 H7 0.9300 ?
C10 C11 1.505(3) y
C11 C12 1.519(3) ?
C11 C16 1.529(3) ?
C11 H11 0.9800 ?
C12 C13 1.514(3) ?
C12 H12A 0.9700 ?
C12 H12B 0.9700 ?
C13 H13A 0.9700 ?
C13 H13B 0.9700 ?
C15 C16 1.511(3) ?
C15 H15A 0.9700 ?
C15 H15B 0.9700 ?
C16 H16A 0.9700 ?
C16 H16B 0.9700 ?
C17 C18 1.522(3) ?
C17 H17A 0.9700 ?
C17 H17B 0.9700 ?
C18 C19 1.510(3) ?
C18 H18A 0.9700 ?
C18 H18B 0.9700 ?
C19 C24 1.361(3) ?
C19 C20 1.431(3) ?
C22 C30 1.503(3) ?
C24 C25 1.496(3) ?
C25 H25A 0.9600 ?
C25 H25B 0.9600 ?
C25 H25C 0.9600 ?
C27 C28 1.508(3) ?
C27 H27A 0.9700 ?
C27 H27B 0.9700 ?
C28 C29 1.489(4) ?
C28 H28A 0.9700 ?
C28 H28B 0.9700 ?
C29 C30 1.502(3) ?
C29 H29A 0.9700 ?
C29 H29B 0.9700 ?
C30 H30A 0.9700 ?
C30 H30B 0.9700 ?
O32 C33 1.378(4) y
O32 H32 0.8200 ?
C33 H33A 0.9600 ?
C33 H33B 0.9600 ?
C33 H33C 0.9600 ?
O34 O35 1.430(3) y
O34 H34 0.8200 ?
O35 H35 0.8200 ?

loop_
_geom_hbond_atom_site_label_D
_geom_hbond_atom_site_label_H
_geom_hbond_atom_site_label_A
_geom_hbond_site_symmetry_A
_geom_hbond_distance_DH
_geom_hbond_distance_HA
_geom_hbond_distance_DA
_geom_hbond_angle_DHA
O32 H32 N23 . 0.82 2.07 2.882(3) 173
O34 H34 O31 4_545 0.82 1.84 2.659(2) 172
O35 H35 O31 . 0.82 1.82 2.634(2) 170
C4 H4 O34 7_546 0.93 2.39 3.267(3) 156
C7 H7 O32 3_445 0.93 2.48 3.392(3) 166
C13 H13B O35 1_565 0.97 2.54 3.192(3) 124

loop_
_geom_torsion_atom_site_label_1
_geom_torsion_atom_site_label_2
_geom_torsion_atom_site_label_3
_geom_torsion_atom_site_label_4
_geom_torsion
_geom_torsion_publ_flag
C10 N9 O8 C6 -0.1(3) ?
C7 C2 C3 C4 -0.5(5) ?
F1 C2 C3 C4 178.3(2) ?
C2 C3 C4 C5 -0.1(4) ?
C3 C4 C5 C6 0.9(3) ?
C3 C4 C5 C10 -179.0(3) ?
N9 O8 C6 C5 0.3(3) ?
N9 O8 C6 C7 -178.9(2) ?
C4 C5 C6 O8 179.7(2) ?
C10 C5 C6 O8 -0.4(2) ?
C4 C5 C6 C7 -1.1(4) ?
C10 C5 C6 C7 178.8(2) ?
F1 C2 C7 C6 -178.5(2) ?
C3 C2 C7 C6 0.4(4) ?
O8 C6 C7 C2 179.6(2) ?
C5 C6 C7 C2 0.5(4) ?
O8 N9 C10 C5 -0.2(3) ?
O8 N9 C10 C11 177.09(18) ?
C6 C5 C10 N9 0.4(3) ?
C4 C5 C10 N9 -179.7(3) ?
C6 C5 C10 C11 -176.7(2) ?
C4 C5 C10 C11 3.2(4) ?
N9 C10 C11 C12 14.1(3) ?
C5 C10 C11 C12 -169.1(2) ?
N9 C10 C11 C16 -109.2(2) ?
C5 C10 C11 C16 67.6(3) ?
C10 C11 C12 C13 -178.73(17) ?
C16 C11 C12 C13 -55.4(2) ?
O31 N14 C13 C12 62.4(2) ?
C15 N14 C13 C12 -58.1(2) ?
C17 N14 C13 C12 -178.32(17) ?
C11 C12 C13 N14 58.8(2) ?
O31 N14 C15 C16 -62.4(2) y
C13 N14 C15 C16 57.2(2) ?
C17 N14 C15 C16 176.52(17) ?
N14 C15 C16 C11 -56.2(2) ?
C10 C11 C16 C15 179.61(17) ?
C12 C11 C16 C15 53.9(2) ?
O31 N14 C17 C18 -48.7(2) y
C13 N14 C17 C18 -167.74(17) ?
C15 N14 C17 C18 72.9(2) ?
N14 C17 C18 C19 -152.77(18) ?
C17 C18 C19 C24 -96.5(3) ?
C17 C18 C19 C20 84.0(2) ?
C22 N21 C20 O26 -175.1(2) ?
C27 N21 C20 O26 4.8(3) ?
C22 N21 C20 C19 5.0(3) ?
C27 N21 C20 C19 -175.12(18) ?
C24 C19 C20 O26 174.4(2) ?
C18 C19 C20 O26 -6.1(3) ?
C24 C19 C20 N21 -5.7(3) ?
C18 C19 C20 N21 173.83(18) ?
C24 N23 C22 N21 -0.9(3) ?
C24 N23 C22 C30 177.6(2) ?
C20 N21 C22 N23 -1.8(3) ?
C27 N21 C22 N23 178.3(2) ?
C20 N21 C22 C30 179.8(2) ?
C27 N21 C22 C30 -0.1(3) ?
C20 C19 C24 N23 3.4(3) ?
C18 C19 C24 N23 -176.0(2) y
C20 C19 C24 C25 -177.5(2) ?
C18 C19 C24 C25 3.1(4) ?
C22 N23 C24 C19 0.0(3) ?
C22 N23 C24 C25 -179.1(2) ?
C22 N21 C27 C28 -17.4(3) ?
C20 N21 C27 C28 162.7(2) ?
N21 C27 C28 C29 48.4(3) ?
C27 C28 C29 C30 -61.5(3) ?
C28 C29 C30 C22 44.1(3) ?
N23 C22 C30 C29 167.9(2) ?
N21 C22 C30 C29 -13.6(3) ?
